data_1575099
loop_
_publ_author_name
'Guan, Yu-Tao'
'Ji, Heng'
'Yang, Ju'
'Yu, Sai-Sai'
'Liu, Ming'

_publ_section_title
;
 Construction of helicates based on six-coordinated silicon centres.
;
_journal_issue 32
_journal_name_full 'Chemical science'
_journal_page_first 14448
_journal_page_last 14454
_journal_paper_doi 10.1039/d5sc03271g
_journal_volume 16
_journal_year 2025
_chemical_formula_moiety 'C66 H50 N6 Na4 O25 Si2'
_chemical_formula_sum 'C66 H50 N6 Na4 O25 Si2'
_chemical_formula_weight 1475.26
_space_group_crystal_system trigonal
_space_group_IT_number 167
_space_group_name_Hall '-R 3 2"c'
_space_group_name_H-M_alt 'R -3 c :H'
_atom_sites_solution_hydrogens mixed
_atom_sites_solution_primary direct
_audit_block_doi 10.5517/ccdc.csd.cc2n51b7
_audit_creation_method
;FinalCif V113 by Daniel Kratzert, Freiburg 2025,
https://dkratzert.de/finalcif.html
;
_audit_update_record
;
2025-07-08 deposited with the CCDC.	2025-07-14 downloaded from the CCDC.
;
_cell_angle_alpha 90
_cell_angle_beta 90
_cell_angle_gamma 120
_cell_formula_units_Z 6
_cell_length_a 12.1103(16)
_cell_length_b 12.1103(16)
_cell_length_c 94.10(2)
_cell_measurement_reflns_used 2799
_cell_measurement_temperature 150(2)
_cell_measurement_theta_max 47.436
_cell_measurement_theta_min 4.2415
_cell_volume 11952(3)
_computing_cell_refinement 'SAINT V8.40B'
_computing_data_collection 'Bruker APEX5 V2024-9'
_computing_data_reduction 'SAINT V8.40B'
_computing_structure_refinement 'SHELXL-2019/2 (Sheldrick, 2019)'
_computing_structure_solution 'SHELXT 2018/2 (Sheldrick, 2018)'
_diffrn_ambient_environment N~2~
_diffrn_ambient_temperature 150(2)
_diffrn_detector CPAD
_diffrn_detector_area_resol_mean 7.41
_diffrn_detector_type 'Bruker PHOTON III'
_diffrn_measured_fraction_theta_full 0.990
_diffrn_measured_fraction_theta_max 0.990
_diffrn_measurement_device 'three-circle diffractometer'
_diffrn_measurement_device_type 'Bruker D8 VENTURE dual wavelength Mo/Cu'
_diffrn_measurement_method '\w and \f scans'
_diffrn_measurement_specimen_support 'MiTeGen micromount'
_diffrn_radiation_monochromator 'mirror optics'
_diffrn_radiation_probe x-ray
_diffrn_radiation_type CuK\a
_diffrn_radiation_wavelength 1.54178
_diffrn_reflns_av_R_equivalents 0.0947
_diffrn_reflns_av_unetI/netI 0.0393
_diffrn_reflns_Laue_measured_fraction_full 0.990
_diffrn_reflns_Laue_measured_fraction_max 0.990
_diffrn_reflns_limit_h_max 12
_diffrn_reflns_limit_h_min -14
_diffrn_reflns_limit_k_max 14
_diffrn_reflns_limit_k_min -11
_diffrn_reflns_limit_l_max 109
_diffrn_reflns_limit_l_min -109
_diffrn_reflns_number 19286
_diffrn_reflns_point_group_measured_fraction_full 0.990
_diffrn_reflns_point_group_measured_fraction_max 0.990
_diffrn_reflns_theta_full 63.648
_diffrn_reflns_theta_max 63.648
_diffrn_reflns_theta_min 5.642
_diffrn_source 'microfocus sealed X-ray tube'
_diffrn_source_type 'Incoatec I\ms'
_exptl_absorpt_coefficient_mu 1.260
_exptl_absorpt_correction_T_max 0.3201
_exptl_absorpt_correction_T_min 0.1581
_exptl_absorpt_correction_type multi-scan
_exptl_absorpt_process_details
;SADABS-2016/2 - Bruker AXS area detector scaling and absorption correction:
Krause, L., Herbst-Irmer, R., Sheldrick G.M. & Stalke D., J. Appl. Cryst. 48
(2015) 3-10
;
_exptl_crystal_colour colourless
_exptl_crystal_density_diffrn 1.230
_exptl_crystal_description block
_exptl_crystal_F_000 4560
_exptl_crystal_size_max 0.12
_exptl_crystal_size_mid 0.1
_exptl_crystal_size_min 0.1
_refine_diff_density_max 0.386
_refine_diff_density_min -0.268
_refine_diff_density_rms 0.070
_refine_ls_extinction_coef 0.0013(2)
_refine_ls_extinction_expression Fc^*^=kFc[1+0.001xFc^2^\l^3^/sin(2\q)]^-1/4^
_refine_ls_extinction_method 'SHELXL-2019/2 (Sheldrick 2019)'
_refine_ls_goodness_of_fit_ref 1.109
_refine_ls_hydrogen_treatment constr
_refine_ls_matrix_type full
_refine_ls_number_parameters 216
_refine_ls_number_reflns 2178
_refine_ls_number_restraints 277
_refine_ls_restrained_S_all 1.054
_refine_ls_R_factor_all 0.1760
_refine_ls_R_factor_gt 0.1432
_refine_ls_shift/su_max 0.001
_refine_ls_shift/su_mean 0.000
_refine_ls_structure_factor_coef Fsqd
_refine_ls_weighting_details 'w=1/[\s^2^(Fo^2^)+(0.0600P)^2^+120.0000P] where P=(Fo^2^+2Fc^2^)/3'
_refine_ls_weighting_scheme calc
_refine_ls_wR_factor_gt 0.3130
_refine_ls_wR_factor_ref 0.3272
_reflns_Friedel_coverage 0.000
_reflns_number_gt 1279
_reflns_number_total 2178
_reflns_threshold_expression 'I > 2\s(I)'
_cod_data_source_file d5sc03271g2.cif
_cod_data_source_block cu_XR2024023_67_01_GYT_2024082_a
_cod_depositor_comments 'Adding full bibliography for 1575099--1575105.cif.'
_cod_original_cell_volume 11951(4)
_cod_database_code 1575099
_shelx_shelxl_version_number 2019/2
_shelx_space_group_comment
;
The symmetry employed for this shelxl refinement is uniquely defined
by the following loop, which should always be used as a source of
symmetry information in preference to the above space-group names.
They are only intended as comments.
;
_diffrn_measurement_ambient_temperature_device_make 'Oxford Cryostream 800'

loop_
_space_group_symop_operation_xyz
'x, y, z'
'-y, x-y, z'
'-x+y, -x, z'
'y, x, -z+1/2'
'x-y, -y, -z+1/2'
'-x, -x+y, -z+1/2'
'x+2/3, y+1/3, z+1/3'
'-y+2/3, x-y+1/3, z+1/3'
'-x+y+2/3, -x+1/3, z+1/3'
'y+2/3, x+1/3, -z+5/6'
'x-y+2/3, -y+1/3, -z+5/6'
'-x+2/3, -x+y+1/3, -z+5/6'
'x+1/3, y+2/3, z+2/3'
'-y+1/3, x-y+2/3, z+2/3'
'-x+y+1/3, -x+2/3, z+2/3'
'y+1/3, x+2/3, -z+7/6'
'x-y+1/3, -y+2/3, -z+7/6'
'-x+1/3, -x+y+2/3, -z+7/6'
'-x, -y, -z'
'y, -x+y, -z'
'x-y, x, -z'
'-y, -x, z-1/2'
'-x+y, y, z-1/2'
'x, x-y, z-1/2'
'-x+2/3, -y+1/3, -z+1/3'
'y+2/3, -x+y+1/3, -z+1/3'
'x-y+2/3, x+1/3, -z+1/3'
'-y+2/3, -x+1/3, z-1/6'
'-x+y+2/3, y+1/3, z-1/6'
'x+2/3, x-y+1/3, z-1/6'
'-x+1/3, -y+2/3, -z+2/3'
'y+1/3, -x+y+2/3, -z+2/3'
'x-y+1/3, x+2/3, -z+2/3'
'-y+1/3, -x+2/3, z+1/6'
'-x+y+1/3, y+2/3, z+1/6'
'x+1/3, x-y+2/3, z+1/6'

loop_
_atom_site_label
_atom_site_type_symbol
_atom_site_fract_x
_atom_site_fract_y
_atom_site_fract_z
_atom_site_U_iso_or_equiv
_atom_site_adp_type
_atom_site_occupancy
_atom_site_site_symmetry_order
_atom_site_calc_flag
_atom_site_refinement_flags_posn
_atom_site_refinement_flags_adp
_atom_site_refinement_flags_occupancy
_atom_site_disorder_assembly
_atom_site_disorder_group
C1_1 C 0.5164(8) 0.4226(8) 0.64027(8) 0.100(2) Uani 1 1 d . U . . .
C2_1 C 0.4722(9) 0.3605(9) 0.65324(9) 0.107(3) Uani 1 1 d . U . . .
C3_1 C 0.3649(10) 0.3553(10) 0.65938(10) 0.130(3) Uani 1 1 d . U . . .
H3_1 H 0.331991 0.312237 0.668138 0.156 Uiso 1 1 calc R U . . .
C4_1 C 0.3074(10) 0.4140(11) 0.65248(10) 0.129(3) Uani 1 1 d . U . . .
H4_1 H 0.236538 0.413969 0.656810 0.155 Uiso 1 1 calc R U . . .
C5_1 C 0.3497(10) 0.4723(10) 0.63955(10) 0.128(3) Uani 1 1 d . U . . .
H5_1 H 0.305738 0.508901 0.634953 0.153 Uiso 1 1 calc R U . . .
C6_1 C 0.4607(9) 0.4791(8) 0.63277(9) 0.104(2) Uani 1 1 d . U . . .
C7_1 C 0.4920(10) 0.5305(10) 0.61810(9) 0.111(3) Uani 1 1 d . U . . .
N1_1 N 0.5861(7) 0.5173(7) 0.61201(7) 0.106(2) Uani 1 1 d . U . . .
Na1_1 Na 0.333333 0.666667 0.60371(6) 0.118(2) Uani 1 3 d S T P . .
O1_1 O 0.6251(5) 0.4258(5) 0.63575(5) 0.0967(18) Uani 1 1 d . U . . .
O2_1 O 0.5371(6) 0.3071(6) 0.65840(5) 0.117(2) Uani 1 1 d . U . . .
O3_1 O 0.4374(7) 0.5778(8) 0.61175(6) 0.138(2) Uani 1 1 d . U . . .
Si1_1 Si 0.666667 0.333333 0.64717(4) 0.1064(15) Uani 1 3 d S TU P . .
C9_1 C 0.625(2) 0.549(3) 0.5976(2) 0.094(6) Uani 0.261(9) 1 d G U P A -1
C10_1 C 0.545(2) 0.544(2) 0.5868(3) 0.101(6) Uani 0.261(9) 1 d G U P A -1
H10_1 H 0.463325 0.532144 0.588957 0.121 Uiso 0.261(9) 1 calc R U P A -1
C11_1 C 0.585(2) 0.557(3) 0.5727(2) 0.104(6) Uani 0.261(9) 1 d G U P A -1
H11_1 H 0.530226 0.553956 0.565281 0.125 Uiso 0.261(9) 1 calc R U P A -1
C12_1 C 0.705(3) 0.574(3) 0.5695(2) 0.106(7) Uani 0.261(9) 1 d G U P A -1
C13_1 C 0.785(2) 0.579(3) 0.5803(3) 0.108(7) Uani 0.261(9) 1 d G U P A -1
H13_1 H 0.866431 0.590793 0.578151 0.129 Uiso 0.261(9) 1 calc R U P A -1
C14_1 C 0.745(2) 0.566(3) 0.5944(3) 0.104(7) Uani 0.261(9) 1 d G U P A -1
H14_1 H 0.799532 0.568980 0.601828 0.125 Uiso 0.261(9) 1 calc R U P A -1
C9A_1 C 0.628(3) 0.550(2) 0.5972(2) 0.094(6) Uani 0.239(9) 1 d G U P A -2
C10A_1 C 0.608(3) 0.628(2) 0.5880(3) 0.094(6) Uani 0.239(9) 1 d G U P A -2
H10A_1 H 0.562029 0.668098 0.591036 0.113 Uiso 0.239(9) 1 calc R U P A -2
C11A_1 C 0.655(3) 0.647(2) 0.5742(3) 0.102(6) Uani 0.239(9) 1 d G U P A -2
H11A_1 H 0.641939 0.699941 0.567842 0.123 Uiso 0.239(9) 1 calc R U P A -2
C12A_1 C 0.723(3) 0.588(3) 0.5697(2) 0.107(7) Uani 0.239(9) 1 d G U P A -2
C13A_1 C 0.743(3) 0.510(3) 0.5789(3) 0.113(7) Uani 0.239(9) 1 d G U P A -2
H13A_1 H 0.788469 0.469873 0.575870 0.135 Uiso 0.239(9) 1 calc R U P A -2
C14A_1 C 0.695(3) 0.491(2) 0.5927(3) 0.106(6) Uani 0.239(9) 1 d G U P A -2
H14A_1 H 0.708561 0.438028 0.599064 0.128 Uiso 0.239(9) 1 calc R U P A -2
Na1 Na 0.666667 0.333333 0.67966(7) 0.193(4) Uani 1 3 d S T P . .
C1_2 C 0.726(2) 0.154(2) 0.6991(2) 0.300(10) Uani 1 1 d D U . . .
H1A_2 H 0.791914 0.149535 0.704715 0.451 Uiso 1 1 calc R U . . .
H1B_2 H 0.653620 0.136107 0.705199 0.451 Uiso 1 1 calc R U . . .
H1C_2 H 0.697542 0.090342 0.691441 0.451 Uiso 1 1 calc R U . . .
O1_2 O 0.777(2) 0.277(2) 0.69313(17) 0.343(9) Uani 1 1 d D U . . .
O2_2 O 0.333333 0.666667 0.5791(2) 0.221(15) Uani 0.5 3 d S T P . .
H2A_2 H 0.369441 0.745032 0.574003 0.266 Uiso 0.1667 1 d R U P . .
H2B_2 H 0.297226 0.588301 0.574003 0.266 Uiso 0.1667 1 d R U P . .

loop_
_atom_site_aniso_label
_atom_site_aniso_U_11
_atom_site_aniso_U_22
_atom_site_aniso_U_33
_atom_site_aniso_U_23
_atom_site_aniso_U_13
_atom_site_aniso_U_12
C1_1 0.105(5) 0.106(6) 0.088(5) -0.017(4) 0.001(4) 0.053(5)
C2_1 0.110(6) 0.122(6) 0.084(5) -0.008(4) 0.010(4) 0.054(5)
C3_1 0.124(7) 0.147(8) 0.097(6) -0.017(6) 0.025(5) 0.052(6)
C4_1 0.123(7) 0.157(8) 0.107(6) -0.006(6) 0.020(5) 0.070(6)
C5_1 0.123(7) 0.137(7) 0.122(6) -0.002(6) 0.028(6) 0.064(6)
C6_1 0.107(6) 0.109(6) 0.101(5) -0.007(4) 0.006(4) 0.058(5)
C7_1 0.117(6) 0.119(6) 0.107(5) 0.008(5) 0.013(5) 0.068(5)
N1_1 0.120(5) 0.122(5) 0.094(4) 0.006(4) 0.018(4) 0.075(4)
Na1_1 0.126(3) 0.126(3) 0.103(4) 0.000 0.000 0.0631(15)
O1_1 0.094(3) 0.109(4) 0.089(3) 0.003(3) 0.015(3) 0.052(3)
O2_1 0.126(5) 0.141(5) 0.085(3) 0.003(3) 0.016(3) 0.068(4)
O3_1 0.161(6) 0.170(6) 0.126(5) 0.027(5) 0.026(4) 0.115(5)
Si1_1 0.118(2) 0.118(2) 0.083(2) 0.000 0.000 0.0590(11)
C9_1 0.114(9) 0.106(10) 0.086(9) 0.003(9) 0.010(8) 0.074(9)
C10_1 0.112(11) 0.115(12) 0.087(9) 0.009(10) 0.006(9) 0.066(9)
C11_1 0.116(11) 0.119(12) 0.082(9) 0.007(10) 0.001(9) 0.062(10)
C12_1 0.116(11) 0.121(12) 0.083(9) 0.004(11) 0.010(9) 0.060(11)
C13_1 0.113(11) 0.122(13) 0.088(9) 0.001(11) 0.015(9) 0.058(10)
C14_1 0.114(10) 0.114(12) 0.089(9) 0.005(10) 0.009(9) 0.061(10)
C9A_1 0.114(9) 0.107(10) 0.086(9) 0.004(9) 0.010(8) 0.073(9)
C10A_1 0.113(11) 0.106(11) 0.088(9) 0.008(10) 0.006(9) 0.074(9)
C11A_1 0.119(11) 0.115(12) 0.083(9) 0.012(11) 0.004(10) 0.065(10)
C12A_1 0.117(11) 0.120(13) 0.085(10) 0.004(11) 0.010(9) 0.060(11)
C13A_1 0.121(11) 0.120(13) 0.091(10) 0.002(11) 0.014(10) 0.056(10)
C14A_1 0.121(11) 0.114(12) 0.093(9) 0.001(11) 0.012(9) 0.066(10)
Na1 0.241(6) 0.241(6) 0.096(4) 0.000 0.000 0.121(3)
C1_2 0.46(3) 0.34(3) 0.25(2) 0.031(19) 0.043(19) 0.32(3)
O1_2 0.44(2) 0.43(3) 0.299(16) 0.060(17) 0.035(15) 0.32(2)
O2_2 0.30(2) 0.30(2) 0.067(12) 0.000 0.000 0.149(12)

loop_
_atom_type_symbol
_atom_type_description
_atom_type_scat_dispersion_real
_atom_type_scat_dispersion_imag
_atom_type_scat_source
C C 0.0181 0.0091 'International Tables Vol C Tables 4.2.6.8 and 6.1.1.4'
H H 0.0000 0.0000 'International Tables Vol C Tables 4.2.6.8 and 6.1.1.4'
N N 0.0311 0.0180 'International Tables Vol C Tables 4.2.6.8 and 6.1.1.4'
Na Na 0.1353 0.1239 'International Tables Vol C Tables 4.2.6.8 and 6.1.1.4'
O O 0.0492 0.0322 'International Tables Vol C Tables 4.2.6.8 and 6.1.1.4'
Si Si 0.2541 0.3302 'International Tables Vol C Tables 4.2.6.8 and 6.1.1.4'

loop_
_geom_angle_atom_site_label_1
_geom_angle_atom_site_label_2
_geom_angle_atom_site_label_3
_geom_angle
_geom_angle_site_symmetry_1
_geom_angle_site_symmetry_3
_geom_angle_publ_flag
O1_1 C1_1 C6_1 122.2(8) . . ?
O1_1 C1_1 C2_1 113.2(8) . . ?
C6_1 C1_1 C2_1 124.6(9) . . ?
O2_1 C2_1 C1_1 114.8(8) . . ?
O2_1 C2_1 C3_1 126.1(9) . . ?
C1_1 C2_1 C3_1 119.1(10) . . ?
C4_1 C3_1 C2_1 118.7(10) . . ?
C5_1 C4_1 C3_1 121.9(10) . . ?
C4_1 C5_1 C6_1 121.0(10) . . ?
C1_1 C6_1 C5_1 114.6(8) . . ?
C1_1 C6_1 C7_1 127.0(8) . . ?
C5_1 C6_1 C7_1 117.9(9) . . ?
O3_1 C7_1 N1_1 122.1(8) . . ?
O3_1 C7_1 C6_1 124.4(9) . . ?
N1_1 C7_1 C6_1 113.5(8) . . ?
C7_1 N1_1 C9_1 124.0(12) . . ?
C7_1 N1_1 C9A_1 124.5(12) . . ?
O3_1 Na1_1 O3_1 108.4(2) 2_665 3_565 ?
O3_1 Na1_1 O3_1 108.4(2) 2_665 . ?
O3_1 Na1_1 O3_1 108.4(2) 3_565 . ?
O3_1 Na1_1 O2_2 110.5(2) 2_665 . ?
O3_1 Na1_1 O2_2 110.5(2) 3_565 . ?
O3_1 Na1_1 O2_2 110.5(2) . . ?
C1_1 O1_1 Si1_1 111.3(5) . . ?
C2_1 O2_1 Si1_1 112.2(5) . . ?
C2_1 O2_1 Na1 136.4(5) . . ?
Si1_1 O2_1 Na1 90.7(3) . . ?
C7_1 O3_1 Na1_1 171.3(6) . . ?
O2_1 Si1_1 O2_1 88.5(3) 2_655 3_665 ?
O2_1 Si1_1 O2_1 88.5(3) 2_655 . ?
O2_1 Si1_1 O2_1 88.5(3) 3_665 . ?
O2_1 Si1_1 O1_1 174.7(3) 2_655 . ?
O2_1 Si1_1 O1_1 95.6(3) 3_665 . ?
O2_1 Si1_1 O1_1 88.3(3) . . ?
O2_1 Si1_1 O1_1 88.3(3) 2_655 2_655 ?
O2_1 Si1_1 O1_1 174.7(3) 3_665 2_655 ?
O2_1 Si1_1 O1_1 95.6(3) . 2_655 ?
O1_1 Si1_1 O1_1 87.9(3) . 2_655 ?
O2_1 Si1_1 O1_1 95.6(3) 2_655 3_665 ?
O2_1 Si1_1 O1_1 88.3(3) 3_665 3_665 ?
O2_1 Si1_1 O1_1 174.7(3) . 3_665 ?
O1_1 Si1_1 O1_1 87.9(3) . 3_665 ?
O1_1 Si1_1 O1_1 87.9(3) 2_655 3_665 ?
O2_1 Si1_1 Na1 53.7(2) 2_655 . ?
O2_1 Si1_1 Na1 53.7(2) 3_665 . ?
O2_1 Si1_1 Na1 53.7(2) . . ?
O1_1 Si1_1 Na1 126.76(18) . . ?
O1_1 Si1_1 Na1 126.76(18) 2_655 . ?
O1_1 Si1_1 Na1 126.76(18) 3_665 . ?
C10_1 C9_1 C14_1 120.0 . . ?
C10_1 C9_1 N1_1 123.8(15) . . ?
C14_1 C9_1 N1_1 115.5(15) . . ?
C9_1 C10_1 C11_1 120.0 . . ?
C12_1 C11_1 C10_1 120.0 . . ?
C13_1 C12_1 C11_1 120.0 . . ?
C12_1 C13_1 C14_1 120.00(5) . . ?
C9_1 C14_1 C13_1 120.0 . . ?
C10A_1 C9A_1 C14A_1 120.0 . . ?
C10A_1 C9A_1 N1_1 128.8(18) . . ?
C14A_1 C9A_1 N1_1 111.2(17) . . ?
C9A_1 C10A_1 C11A_1 120.0 . . ?
C12A_1 C11A_1 C10A_1 120.0 . . ?
C11A_1 C12A_1 C13A_1 120.0 . . ?
C12A_1 C13A_1 C14A_1 120.0 . . ?
C13A_1 C14A_1 C9A_1 120.0 . . ?
O1_2 Na1 O1_2 89.7(7) . 2_655 ?
O1_2 Na1 O1_2 89.7(7) . 3_665 ?
O1_2 Na1 O1_2 89.7(7) 2_655 3_665 ?
O1_2 Na1 O2_1 151.7(6) . . ?
O1_2 Na1 O2_1 118.4(5) 2_655 . ?
O1_2 Na1 O2_1 93.3(5) 3_665 . ?
O1_2 Na1 O2_1 93.3(5) . 2_655 ?
O1_2 Na1 O2_1 151.7(6) 2_655 2_655 ?
O1_2 Na1 O2_1 118.4(5) 3_665 2_655 ?
O2_1 Na1 O2_1 60.7(3) . 2_655 ?
O1_2 Na1 O2_1 118.4(5) . 3_665 ?
O1_2 Na1 O2_1 93.3(5) 2_655 3_665 ?
O1_2 Na1 O2_1 151.7(6) 3_665 3_665 ?
O2_1 Na1 O2_1 60.7(3) . 3_665 ?
O2_1 Na1 O2_1 60.7(3) 2_655 3_665 ?
O1_2 Na1 Si1_1 125.5(5) . . ?
O1_2 Na1 Si1_1 125.5(5) 2_655 . ?
O1_2 Na1 Si1_1 125.5(5) 3_665 . ?
O2_1 Na1 Si1_1 35.68(16) . . ?
O2_1 Na1 Si1_1 35.68(16) 2_655 . ?
O2_1 Na1 Si1_1 35.68(17) 3_665 . ?
C1_2 O1_2 Na1 123.3(17) . . ?

loop_
_geom_bond_atom_site_label_1
_geom_bond_atom_site_label_2
_geom_bond_distance
_geom_bond_site_symmetry_2
_geom_bond_publ_flag
C1_1 O1_1 1.366(9) . ?
C1_1 C6_1 1.372(11) . ?
C1_1 C2_1 1.392(11) . ?
C2_1 O2_1 1.335(10) . ?
C2_1 C3_1 1.394(12) . ?
C3_1 C4_1 1.381(13) . ?
C4_1 C5_1 1.371(12) . ?
C5_1 C6_1 1.453(12) . ?
C6_1 C7_1 1.483(11) . ?
C7_1 O3_1 1.226(10) . ?
C7_1 N1_1 1.353(10) . ?
N1_1 C9_1 1.42(2) . ?
N1_1 C9A_1 1.46(2) . ?
Na1_1 O3_1 2.162(7) 2_665 ?
Na1_1 O3_1 2.162(7) 3_565 ?
Na1_1 O3_1 2.162(7) . ?
Na1_1 O2_2 2.32(2) . ?
O1_1 Si1_1 1.796(6) . ?
O2_1 Si1_1 1.783(6) . ?
O2_1 Na1 2.463(8) . ?
Si1_1 Na1 3.057(8) . ?
C9_1 C10_1 1.3900 . ?
C9_1 C14_1 1.3900 . ?
C10_1 C11_1 1.3900 . ?
C11_1 C12_1 1.3900 . ?
C12_1 C13_1 1.3900 . ?
C13_1 C14_1 1.3900 . ?
C9A_1 C10A_1 1.3900 . ?
C9A_1 C14A_1 1.3900 . ?
C10A_1 C11A_1 1.3900 . ?
C11A_1 C12A_1 1.3900 . ?
C12A_1 C13A_1 1.3900 . ?
C13A_1 C14A_1 1.3900 . ?
Na1 O1_2 2.184(16) . ?
Na1 O1_2 2.184(17) 2_655 ?
Na1 O1_2 2.184(17) 3_665 ?
C1_2 O1_2 1.412(10) . ?
